data_7031895
loop_
_publ_author_name
'Son, Jung-Ho'
'Wang, Jiarui'
'Casey, William H.'

_publ_section_title
;
 Structure, stability and photocatalytic H2 production by Cr-, Mn-, Fe-,
 Co-, and Ni-substituted decaniobate clusters.
;
_journal_issue 48
_journal_name_full 'Dalton transactions (Cambridge, England : 2003)'
_journal_page_first 17928
_journal_page_last 17933
_journal_paper_doi 10.1039/c4dt02020k
_journal_volume 43
_journal_year 2014
_chemical_formula_moiety 'H2 Cr Nb9 O28, 6 (C4 H12 N), 14 (H2 O)'
_chemical_formula_sum 'C24 H93 Cr N6 Nb9 O42.5'
_chemical_formula_weight 2034.23
_chemical_name_common 'Tetramethylammonium nonaniobochromate'
_chemical_name_systematic
; 
 ? 
;
_space_group_IT_number 14
_symmetry_cell_setting monoclinic
_symmetry_space_group_name_Hall '-P 2yn'
_symmetry_space_group_name_H-M 'P 1 21/n 1'
_atom_sites_solution_hydrogens geom
_atom_sites_solution_primary direct
_atom_sites_solution_secondary difmap
_audit_creation_method SHELXL-97
_cell_angle_alpha 90.00
_cell_angle_beta 106.1210(10)
_cell_angle_gamma 90.00
_cell_formula_units_Z 4
_cell_length_a 16.6016(8)
_cell_length_b 17.2436(8)
_cell_length_c 24.0263(11)
_cell_measurement_reflns_used 9049
_cell_measurement_temperature 90(2)
_cell_measurement_theta_max 27.52
_cell_measurement_theta_min 2.81
_cell_volume 6607.6(5)
_computing_cell_refinement 'Bruker SAINT'
_computing_data_collection 'Bruker APEX2'
_computing_data_reduction 'Bruker SAINT'
_computing_structure_refinement 'SHELXL-97 (Sheldrick, 2008)'
_computing_structure_solution 'SHELXS-97 (Sheldrick, 2008)'
_diffrn_ambient_temperature 90(2)
_diffrn_measured_fraction_theta_full 0.999
_diffrn_measured_fraction_theta_max 0.999
_diffrn_measurement_device_type 'Bruker APEX-II CCD'
_diffrn_measurement_method '\f and \w scans'
_diffrn_radiation_monochromator graphite
_diffrn_radiation_source 'sealed tube'
_diffrn_radiation_type MoK\a
_diffrn_radiation_wavelength 0.71073
_diffrn_reflns_av_R_equivalents 0.0218
_diffrn_reflns_av_sigmaI/netI 0.0157
_diffrn_reflns_limit_h_max 20
_diffrn_reflns_limit_h_min -20
_diffrn_reflns_limit_k_max 21
_diffrn_reflns_limit_k_min -21
_diffrn_reflns_limit_l_max 30
_diffrn_reflns_limit_l_min -30
_diffrn_reflns_number 66308
_diffrn_reflns_theta_full 26.37
_diffrn_reflns_theta_max 26.37
_diffrn_reflns_theta_min 2.81
_exptl_absorpt_coefficient_mu 1.755
_exptl_absorpt_correction_T_max 0.6062
_exptl_absorpt_correction_T_min 0.4515
_exptl_absorpt_correction_type multi-scan
_exptl_absorpt_process_details 'SADABS (Bruker, 2003)'
_exptl_crystal_colour green
_exptl_crystal_density_diffrn 2.045
_exptl_crystal_density_method 'not measured'
_exptl_crystal_description block
_exptl_crystal_F_000 4048
_exptl_crystal_size_max 0.54
_exptl_crystal_size_mid 0.37
_exptl_crystal_size_min 0.32
_refine_diff_density_max 1.402
_refine_diff_density_min -1.567
_refine_diff_density_rms 0.099
_refine_ls_extinction_method none
_refine_ls_goodness_of_fit_ref 1.301
_refine_ls_hydrogen_treatment mixed
_refine_ls_matrix_type full
_refine_ls_number_parameters 884
_refine_ls_number_reflns 13488
_refine_ls_number_restraints 0
_refine_ls_restrained_S_all 1.301
_refine_ls_R_factor_all 0.0348
_refine_ls_R_factor_gt 0.0309
_refine_ls_shift/su_max 0.003
_refine_ls_shift/su_mean 0.000
_refine_ls_structure_factor_coef Fsqd
_refine_ls_weighting_details 'calc w=1/[\s^2^(Fo^2^)+(0.0000P)^2^+26.7566P] where P=(Fo^2^+2Fc^2^)/3'
_refine_ls_weighting_scheme calc
_refine_ls_wR_factor_gt 0.0643
_refine_ls_wR_factor_ref 0.0656
_reflns_number_gt 12337
_reflns_number_total 13488
_reflns_threshold_expression >2sigma(I)
_cod_data_source_file c4dt02020k2.cif
_cod_data_source_block TMA-CrNb9
_cod_depositor_comments
;
The following automatic conversions were performed:

'_symmetry_cell_setting' value 'Monoclinic' changed to 'monoclinic'
according to
/usr/data/users/saulius/crontab/automatic-downloads/rss-feeds/RSC/lib/dictionaries/cif_core.dic
dictionary named 'cif_core.dic' version 2.4.2 from 2011-04-26.

Automatic conversion script
Id: cif_fix_values 2281 2013-09-26 08:29:07Z andrius 

 Adding full bibliography for 7031894--7031896.cif.
;
_cod_original_sg_symbol_H-M 'P 21/n  '
_cod_original_formula_sum 'C24 H93 Cr N6 Nb9 O42.50'
_cod_database_code 7031895

loop_
_symmetry_equiv_pos_as_xyz
'x, y, z'
'-x+1/2, y+1/2, -z+1/2'
'-x, -y, -z'
'x-1/2, -y-1/2, z-1/2'

loop_
_atom_site_label
_atom_site_type_symbol
_atom_site_fract_x
_atom_site_fract_y
_atom_site_fract_z
_atom_site_U_iso_or_equiv
_atom_site_adp_type
_atom_site_occupancy
_atom_site_symmetry_multiplicity
_atom_site_calc_flag
_atom_site_refinement_flags
_atom_site_disorder_assembly
_atom_site_disorder_group
Cr2 Cr 0.57866(3) 0.91109(3) 0.74305(2) 0.0188(2) Uani 0.701(5) 1 d P A 1
Cr9 Cr 0.41350(2) 0.82376(2) 0.762222(16) 0.01295(16) Uani 0.324(5) 1 d P A 3
Nb1 Nb 0.70151(2) 0.832365(19) 0.859323(14) 0.01128(7) Uani 1 1 d . . .
Nb2 Nb 0.57866(3) 0.91109(3) 0.74305(2) 0.0188(2) Uani 0.299(5) 1 d P A 2
Nb3 Nb 0.58289(2) 0.719132(18) 0.754829(13) 0.01032(7) Uani 1 1 d . A .
Nb4 Nb 0.53108(2) 0.744574(18) 0.880103(13) 0.01059(7) Uani 1 1 d . . .
Nb5 Nb 0.53590(2) 0.939635(18) 0.866767(13) 0.01051(7) Uani 1 1 d . A .
Nb6 Nb 0.41734(2) 1.018619(18) 0.748998(13) 0.01024(7) Uani 1 1 d . . .
Nb7 Nb 0.46850(2) 0.993285(18) 0.624191(13) 0.01053(7) Uani 1 1 d . . .
Nb8 Nb 0.463030(19) 0.798271(18) 0.637652(13) 0.00974(7) Uani 1 1 d . . .
Nb9 Nb 0.41350(2) 0.82376(2) 0.762222(16) 0.01295(16) Uani 0.676(5) 1 d P A 4
Nb10 Nb 0.297416(19) 0.906200(18) 0.643761(13) 0.01027(7) Uani 1 1 d . A .
O1 O 0.80800(16) 0.83312(15) 0.89707(11) 0.0168(5) Uani 1 1 d . A .
O2 O 0.69209(18) 0.90485(17) 0.78836(12) 0.0145(6) Uani 1 1 d . A .
O3 O 0.69146(15) 0.74849(15) 0.80158(11) 0.0134(5) Uani 1 1 d . A .
O4 O 0.65161(15) 0.76404(14) 0.90526(10) 0.0130(5) Uani 1 1 d . A .
O5 O 0.65464(15) 0.92274(15) 0.89091(10) 0.0132(5) Uani 1 1 d . A .
O6 O 0.58907(18) 0.97753(18) 0.68187(13) 0.0141(6) Uani 1 1 d . A .
O7 O 0.58258(15) 0.81111(14) 0.69828(10) 0.0121(5) Uani 1 1 d . A .
O8 O 0.60056(17) 0.63681(15) 0.71625(11) 0.0167(5) Uani 1 1 d . . .
O9 O 0.54736(16) 0.67594(14) 0.81824(11) 0.0135(5) Uani 1 1 d . A .
O10 O 0.51232(16) 0.68065(15) 0.93163(11) 0.0166(5) Uani 1 1 d . A .
O11 O 0.51084(15) 0.84973(15) 0.90785(10) 0.0130(5) Uani 1 1 d . A .
O12 O 0.52247(16) 1.01770(15) 0.91055(11) 0.0162(5) Uani 1 1 d . . .
O13 O 0.54270(15) 0.99184(14) 0.79062(10) 0.0112(5) Uani 1 1 d . A .
O14 O 0.54914(15) 0.83500(14) 0.80237(10) 0.0104(5) Uani 1 1 d . A .
O15 O 0.39892(17) 1.10012(15) 0.78780(11) 0.0168(5) Uani 1 1 d . A .
O16 O 0.45289(15) 1.06187(14) 0.68563(11) 0.0127(5) Uani 1 1 d . A .
O17 O 0.48833(16) 1.05662(15) 0.57270(11) 0.0166(5) Uani 1 1 d . A .
O18 O 0.48762(15) 0.88756(15) 0.59702(10) 0.0128(5) Uani 1 1 d . A .
O19 O 0.47663(17) 0.72009(15) 0.59390(11) 0.0162(5) Uani 1 1 d . A .
O20 O 0.45470(15) 0.74581(14) 0.71445(10) 0.0113(5) Uani 1 1 d . A .
O21 O 0.41052(16) 0.75949(15) 0.82291(11) 0.0139(5) Uani 1 1 d . A .
O22 O 0.41462(15) 0.92515(14) 0.80588(10) 0.0114(5) Uani 1 1 d . A .
O23 O 0.44936(15) 0.90286(14) 0.70206(10) 0.0103(5) Uani 1 1 d . A .
O24 O 0.30751(15) 0.98971(14) 0.70185(11) 0.0128(5) Uani 1 1 d . A .
O25 O 0.34797(15) 0.97437(14) 0.59802(10) 0.0124(5) Uani 1 1 d . A .
O26 O 0.34374(15) 0.81474(14) 0.61386(10) 0.0126(5) Uani 1 1 d . A .
O27 O 0.30514(15) 0.83285(15) 0.71519(11) 0.0131(5) Uani 1 1 d . . .
O28 O 0.19161(16) 0.90561(15) 0.60502(11) 0.0158(5) Uani 1 1 d . . .
O29 O 0.41689(19) 0.89674(19) 0.98456(14) 0.0221(6) Uani 1 1 d . . .
O30 O 0.9319(2) 0.3367(2) 0.98359(15) 0.0291(7) Uani 1 1 d . . .
O31 O 0.0290(2) 0.8857(2) 0.53971(14) 0.0249(7) Uani 1 1 d . . .
O32 O 0.4494(2) 0.6339(2) 0.48700(15) 0.0292(7) Uani 1 1 d . . .
O33 O 0.9693(2) 0.9327(2) 0.13081(16) 0.0278(7) Uani 1 1 d . . .
O34 O 0.8436(2) 0.1544(2) 0.11853(18) 0.0393(9) Uani 1 1 d . . .
O35 O 0.1818(2) 1.0097(2) 0.24116(16) 0.0297(7) Uani 1 1 d . . .
O36 O 0.9395(2) 0.0669(2) 0.06622(19) 0.0381(9) Uani 1 1 d . . .
O37 O 0.1995(2) 0.4237(3) 0.62550(15) 0.0498(11) Uani 1 1 d . . .
O38 O 0.3325(3) 0.2493(3) 0.7670(3) 0.0852(19) Uani 1 1 d . . .
O39 O 0.0332(3) 0.3292(2) 0.36803(17) 0.0360(8) Uani 1 1 d . . .
O40 O 0.0633(5) 0.1731(3) 0.3918(3) 0.053(3) Uani 0.85(2) 1 d P . .
O41 O 0.1654(3) 0.0867(3) 0.3440(2) 0.0344(17) Uani 0.769(14) 1 d P . .
O42 O 0.2519(12) 0.1509(13) 0.3221(9) 0.062(8) Uani 0.218(14) 1 d P . .
O43 O 0.3180(2) 0.1503(3) 0.36930(17) 0.0431(15) Uani 0.908(13) 1 d P . .
O44 O 0.0015(14) 0.1859(10) 0.3708(7) 0.053(7) Uani 0.30(2) 1 d P . .
O45 O 0.1653(15) 0.1300(17) 0.3979(13) 0.21(2) Uani 0.39(2) 1 d P . .
N1 N 0.7826(2) 0.5793(2) 0.93838(14) 0.0183(7) Uani 1 1 d . . .
N2 N 0.2915(2) 0.4039(2) 0.41687(16) 0.0236(8) Uani 1 1 d . . .
N3 N 0.0554(2) 0.2464(2) 0.19592(16) 0.0222(7) Uani 1 1 d . . .
N4 N 0.9187(2) 0.9992(2) 0.28477(14) 0.0191(7) Uani 1 1 d . . .
N5 N 0.6987(2) 0.8506(2) 0.06614(14) 0.0202(7) Uani 1 1 d . . .
N6 N 0.7181(2) 0.3314(2) 0.06458(15) 0.0212(7) Uani 1 1 d . . .
C1 C 0.8341(3) 0.6461(3) 0.96814(19) 0.0287(10) Uani 1 1 d . . .
H1A H 0.8419 0.6421 1.0100 0.043 Uiso 1 1 calc R . .
H1B H 0.8052 0.6947 0.9538 0.043 Uiso 1 1 calc R . .
H1C H 0.8888 0.6452 0.9601 0.043 Uiso 1 1 calc R . .
C2 C 0.8292(3) 0.5057(2) 0.95845(17) 0.0215(8) Uani 1 1 d . . .
H2A H 0.8839 0.5076 0.9505 0.032 Uiso 1 1 calc R . .
H2B H 0.7969 0.4617 0.9378 0.032 Uiso 1 1 calc R . .
H2C H 0.8372 0.4995 1.0002 0.032 Uiso 1 1 calc R . .
C3 C 0.7677(3) 0.5871(3) 0.87441(18) 0.0325(11) Uani 1 1 d . . .
H3A H 0.8216 0.5872 0.8651 0.049 Uiso 1 1 calc R . .
H3B H 0.7381 0.6358 0.8613 0.049 Uiso 1 1 calc R . .
H3C H 0.7336 0.5434 0.8548 0.049 Uiso 1 1 calc R . .
C4 C 0.7005(3) 0.5783(3) 0.9525(2) 0.0316(10) Uani 1 1 d . . .
H4A H 0.6674 0.5337 0.9335 0.047 Uiso 1 1 calc R . .
H4B H 0.6699 0.6263 0.9386 0.047 Uiso 1 1 calc R . .
H4C H 0.7104 0.5741 0.9945 0.047 Uiso 1 1 calc R . .
C5 C 0.2411(3) 0.4174(3) 0.45901(19) 0.0291(10) Uani 1 1 d . . .
H5A H 0.2024 0.3740 0.4572 0.044 Uiso 1 1 calc R . .
H5B H 0.2091 0.4656 0.4491 0.044 Uiso 1 1 calc R . .
H5C H 0.2789 0.4214 0.4983 0.044 Uiso 1 1 calc R . .
C6 C 0.3508(3) 0.4703(3) 0.4192(2) 0.0356(11) Uani 1 1 d . . .
H6A H 0.3191 0.5189 0.4114 0.053 Uiso 1 1 calc R . .
H6B H 0.3812 0.4627 0.3900 0.053 Uiso 1 1 calc R . .
H6C H 0.3909 0.4726 0.4578 0.053 Uiso 1 1 calc R . .
C7 C 0.3404(3) 0.3303(3) 0.4323(3) 0.0400(13) Uani 1 1 d . . .
H7A H 0.3746 0.3328 0.4727 0.060 Uiso 1 1 calc R . .
H7B H 0.3769 0.3235 0.4069 0.060 Uiso 1 1 calc R . .
H7C H 0.3016 0.2863 0.4275 0.060 Uiso 1 1 calc R . .
C8 C 0.2328(3) 0.3986(3) 0.3573(2) 0.0349(11) Uani 1 1 d . . .
H8A H 0.1927 0.3565 0.3559 0.052 Uiso 1 1 calc R . .
H8B H 0.2648 0.3882 0.3294 0.052 Uiso 1 1 calc R . .
H8C H 0.2025 0.4477 0.3474 0.052 Uiso 1 1 calc R . .
C9 C 0.1226(3) 0.2999(3) 0.2276(2) 0.0359(11) Uani 1 1 d . . .
H9A H 0.1717 0.2943 0.2127 0.054 Uiso 1 1 calc R . .
H9B H 0.1384 0.2873 0.2690 0.054 Uiso 1 1 calc R . .
H9C H 0.1022 0.3535 0.2220 0.054 Uiso 1 1 calc R . .
C10 C 0.0857(3) 0.1639(3) 0.2033(2) 0.0349(12) Uani 1 1 d . . .
H10A H 0.1332 0.1578 0.1869 0.052 Uiso 1 1 calc R . .
H10B H 0.0402 0.1291 0.1833 0.052 Uiso 1 1 calc R . .
H10C H 0.1035 0.1509 0.2447 0.052 Uiso 1 1 calc R . .
C11 C 0.0299(3) 0.2660(3) 0.13296(19) 0.0298(10) Uani 1 1 d . . .
H11A H 0.0089 0.3194 0.1278 0.045 Uiso 1 1 calc R . .
H11B H -0.0145 0.2304 0.1123 0.045 Uiso 1 1 calc R . .
H11C H 0.0783 0.2610 0.1174 0.045 Uiso 1 1 calc R . .
C12 C -0.0183(3) 0.2537(2) 0.22022(19) 0.0229(9) Uani 1 1 d . . .
H12A H -0.0013 0.2397 0.2614 0.034 Uiso 1 1 calc R . .
H12B H -0.0632 0.2190 0.1992 0.034 Uiso 1 1 calc R . .
H12C H -0.0386 0.3074 0.2160 0.034 Uiso 1 1 calc R . .
C13 C 0.9316(4) 0.9854(3) 0.34751(19) 0.0364(12) Uani 1 1 d . . .
H13A H 0.9588 0.9350 0.3582 0.055 Uiso 1 1 calc R . .
H13B H 0.8772 0.9857 0.3561 0.055 Uiso 1 1 calc R . .
H13C H 0.9672 1.0265 0.3697 0.055 Uiso 1 1 calc R . .
C14 C 1.0008(3) 1.0024(3) 0.2722(2) 0.0356(12) Uani 1 1 d . . .
H14A H 1.0340 1.0451 0.2940 0.053 Uiso 1 1 calc R . .
H14B H 0.9923 1.0107 0.2306 0.053 Uiso 1 1 calc R . .
H14C H 1.0307 0.9533 0.2837 0.053 Uiso 1 1 calc R . .
C15 C 0.8692(4) 0.9331(4) 0.2525(2) 0.0512(15) Uani 1 1 d . . .
H15A H 0.8665 0.9373 0.2114 0.077 Uiso 1 1 calc R . .
H15B H 0.8123 0.9345 0.2570 0.077 Uiso 1 1 calc R . .
H15C H 0.8963 0.8841 0.2680 0.077 Uiso 1 1 calc R . .
C16 C 0.8740(3) 1.0740(3) 0.2673(2) 0.0381(13) Uani 1 1 d . . .
H16A H 0.9057 1.1161 0.2910 0.057 Uiso 1 1 calc R . .
H16B H 0.8180 1.0711 0.2731 0.057 Uiso 1 1 calc R . .
H16C H 0.8691 1.0841 0.2264 0.057 Uiso 1 1 calc R . .
C17 C 0.7425(3) 0.8660(3) 0.12837(18) 0.0312(10) Uani 1 1 d . . .
H17A H 0.7808 0.9100 0.1312 0.047 Uiso 1 1 calc R . .
H17B H 0.7744 0.8200 0.1455 0.047 Uiso 1 1 calc R . .
H17C H 0.7010 0.8782 0.1492 0.047 Uiso 1 1 calc R . .
C18 C 0.7627(3) 0.8377(3) 0.03383(19) 0.0300(10) Uani 1 1 d . . .
H18A H 0.7344 0.8277 -0.0071 0.045 Uiso 1 1 calc R . .
H18B H 0.7977 0.7930 0.0503 0.045 Uiso 1 1 calc R . .
H18C H 0.7981 0.8839 0.0371 0.045 Uiso 1 1 calc R . .
C19 C 0.6443(3) 0.7806(3) 0.0608(2) 0.0379(12) Uani 1 1 d . . .
H19A H 0.6034 0.7886 0.0828 0.057 Uiso 1 1 calc R . .
H19B H 0.6790 0.7353 0.0760 0.057 Uiso 1 1 calc R . .
H19C H 0.6146 0.7720 0.0199 0.057 Uiso 1 1 calc R . .
C20 C 0.6457(3) 0.9186(3) 0.0409(2) 0.0289(10) Uani 1 1 d . . .
H20A H 0.6179 0.9089 -0.0001 0.043 Uiso 1 1 calc R . .
H20B H 0.6810 0.9649 0.0446 0.043 Uiso 1 1 calc R . .
H20C H 0.6033 0.9269 0.0618 0.043 Uiso 1 1 calc R . .
C21 C 0.7414(3) 0.3283(3) 0.12951(19) 0.0308(10) Uani 1 1 d . . .
H21A H 0.7720 0.3755 0.1455 0.046 Uiso 1 1 calc R . .
H21B H 0.7770 0.2829 0.1431 0.046 Uiso 1 1 calc R . .
H21C H 0.6904 0.3243 0.1423 0.046 Uiso 1 1 calc R . .
C22 C 0.7962(3) 0.3322(3) 0.0455(2) 0.0289(10) Uani 1 1 d . . .
H22A H 0.7816 0.3338 0.0031 0.043 Uiso 1 1 calc R . .
H22B H 0.8290 0.2854 0.0595 0.043 Uiso 1 1 calc R . .
H22C H 0.8295 0.3781 0.0614 0.043 Uiso 1 1 calc R . .
C23 C 0.6675(3) 0.2610(2) 0.0400(2) 0.0267(10) Uani 1 1 d . . .
H23A H 0.6167 0.2595 0.0531 0.040 Uiso 1 1 calc R . .
H23B H 0.7009 0.2143 0.0531 0.040 Uiso 1 1 calc R . .
H23C H 0.6519 0.2634 -0.0024 0.040 Uiso 1 1 calc R . .
C24 C 0.6684(3) 0.4025(2) 0.0434(2) 0.0293(10) Uani 1 1 d . . .
H24A H 0.7011 0.4484 0.0601 0.044 Uiso 1 1 calc R . .
H24B H 0.6163 0.4012 0.0550 0.044 Uiso 1 1 calc R . .
H24C H 0.6550 0.4048 0.0010 0.044 Uiso 1 1 calc R . .
H1 H 0.716(4) 0.925(4) 0.782(3) 0.04(2) Uiso 1 1 d . . .
H2 H 0.605(4) 0.957(4) 0.669(3) 0.04(2) Uiso 1 1 d . . .
H3 H 0.451(3) 0.883(3) 0.970(2) 0.036(16) Uiso 1 1 d . . .
H4 H 0.440(3) 0.927(3) 1.010(2) 0.036(15) Uiso 1 1 d . . .
H5 H 0.966(4) 0.345(4) 0.968(3) 0.07(2) Uiso 1 1 d . . .
H6 H 0.946(5) 0.365(4) 1.010(3) 0.08(3) Uiso 1 1 d . . .
H7 H 0.028(3) 0.870(3) 0.507(3) 0.037(15) Uiso 1 1 d . . .
H8 H 0.074(4) 0.888(3) 0.555(2) 0.033(16) Uiso 1 1 d . . .
H9 H 0.412(3) 0.644(3) 0.464(2) 0.027(15) Uiso 1 1 d . . .
H10 H 0.462(3) 0.668(3) 0.513(2) 0.031(14) Uiso 1 1 d . . .
H11 H 1.006(4) 0.924(4) 0.155(3) 0.05(2) Uiso 1 1 d . . .
H12 H 0.967(3) 0.898(3) 0.114(2) 0.021(14) Uiso 1 1 d . . .
H13 H 0.875(5) 0.122(4) 0.111(3) 0.07(2) Uiso 1 1 d . . .
H14 H 0.801(4) 0.133(4) 0.123(3) 0.049(18) Uiso 1 1 d . . .
H15 H 0.157(4) 0.963(4) 0.235(3) 0.06(2) Uiso 1 1 d . . .
H16 H 0.175(6) 1.026(5) 0.269(4) 0.11(3) Uiso 1 1 d . . .
H17 H 0.979(5) 0.084(5) 0.059(4) 0.09(3) Uiso 1 1 d . . .
H18 H 0.957(6) 0.036(6) 0.089(4) 0.11(3) Uiso 1 1 d . . .
H19 H 0.282(3) 0.222(3) 0.754(2) 0.021(12) Uiso 1 1 d . . .
H20 H 0.037(4) 0.363(4) 0.392(3) 0.05(2) Uiso 1 1 d . . .
H21 H -0.006(4) 0.341(4) 0.344(3) 0.05(2) Uiso 1 1 d . . .

loop_
_atom_site_aniso_label
_atom_site_aniso_U_11
_atom_site_aniso_U_22
_atom_site_aniso_U_33
_atom_site_aniso_U_23
_atom_site_aniso_U_13
_atom_site_aniso_U_12
Cr2 0.0257(3) 0.0217(3) 0.0086(3) 0.00036(19) 0.0036(2) 0.0148(2)
Cr9 0.0163(2) 0.0131(2) 0.0088(2) -0.00128(14) 0.00239(15) 0.00639(15)
Nb1 0.00863(15) 0.01279(16) 0.01181(15) 0.00110(12) 0.00183(12) 0.00001(12)
Nb2 0.0257(3) 0.0217(3) 0.0086(3) 0.00036(19) 0.0036(2) 0.0148(2)
Nb3 0.01111(15) 0.00929(15) 0.01074(15) 0.00033(11) 0.00334(12) 0.00053(12)
Nb4 0.01089(15) 0.01113(15) 0.01018(15) 0.00115(12) 0.00364(12) -0.00048(12)
Nb5 0.01151(15) 0.01041(15) 0.00954(15) -0.00169(11) 0.00283(12) -0.00126(12)
Nb6 0.01150(15) 0.00848(15) 0.01124(15) -0.00074(11) 0.00399(12) -0.00013(12)
Nb7 0.01084(15) 0.01061(15) 0.01087(15) 0.00165(12) 0.00423(12) 0.00091(12)
Nb8 0.01009(15) 0.01049(15) 0.00917(14) -0.00085(11) 0.00354(12) 0.00084(12)
Nb9 0.0163(2) 0.0131(2) 0.0088(2) -0.00128(14) 0.00239(15) 0.00639(15)
Nb10 0.00842(14) 0.01124(15) 0.01109(15) -0.00009(12) 0.00261(12) 0.00055(12)
O1 0.0105(12) 0.0192(14) 0.0199(13) 0.0017(11) 0.0029(11) 0.0000(10)
O2 0.0102(13) 0.0176(15) 0.0167(14) 0.0038(11) 0.0053(11) -0.0017(11)
O3 0.0107(12) 0.0151(13) 0.0146(12) 0.0022(10) 0.0040(10) 0.0024(10)
O4 0.0128(12) 0.0132(13) 0.0124(12) 0.0015(10) 0.0024(10) -0.0001(10)
O5 0.0113(12) 0.0157(13) 0.0118(12) -0.0016(10) 0.0020(10) -0.0020(10)
O6 0.0135(13) 0.0152(14) 0.0154(13) 0.0019(11) 0.0069(11) -0.0006(11)
O7 0.0105(12) 0.0147(13) 0.0133(12) 0.0025(10) 0.0069(10) 0.0029(10)
O8 0.0196(14) 0.0141(13) 0.0172(13) -0.0004(10) 0.0062(11) 0.0021(11)
O9 0.0145(13) 0.0126(13) 0.0137(12) 0.0013(10) 0.0043(10) -0.0004(10)
O10 0.0183(14) 0.0162(13) 0.0158(13) 0.0023(10) 0.0052(11) -0.0015(11)
O11 0.0137(12) 0.0159(13) 0.0108(12) -0.0009(10) 0.0057(10) 0.0004(10)
O12 0.0186(14) 0.0156(13) 0.0144(13) -0.0040(10) 0.0045(11) -0.0003(11)
O13 0.0116(12) 0.0104(12) 0.0122(12) -0.0010(9) 0.0044(10) -0.0010(10)
O14 0.0120(12) 0.0098(12) 0.0095(11) 0.0001(9) 0.0032(10) -0.0001(9)
O15 0.0196(14) 0.0149(13) 0.0172(13) -0.0020(10) 0.0072(11) 0.0013(11)
O16 0.0120(12) 0.0107(12) 0.0161(13) 0.0013(10) 0.0050(10) 0.0000(10)
O17 0.0175(13) 0.0174(14) 0.0158(13) 0.0021(10) 0.0063(11) -0.0004(11)
O18 0.0141(12) 0.0141(13) 0.0108(12) 0.0009(10) 0.0045(10) 0.0028(10)
O19 0.0195(14) 0.0158(13) 0.0150(13) -0.0017(10) 0.0075(11) 0.0024(11)
O20 0.0133(12) 0.0108(12) 0.0100(11) -0.0004(9) 0.0034(10) 0.0008(10)
O21 0.0131(12) 0.0161(13) 0.0129(12) 0.0002(10) 0.0045(10) -0.0043(10)
O22 0.0096(12) 0.0140(13) 0.0110(12) 0.0009(10) 0.0037(10) 0.0006(10)
O23 0.0093(12) 0.0107(12) 0.0117(12) -0.0003(9) 0.0042(9) 0.0008(9)
O24 0.0106(12) 0.0140(13) 0.0140(12) 0.0000(10) 0.0037(10) 0.0014(10)
O25 0.0131(12) 0.0131(13) 0.0118(12) 0.0018(10) 0.0045(10) 0.0027(10)
O26 0.0118(12) 0.0137(13) 0.0112(12) -0.0021(10) 0.0014(10) 0.0003(10)
O27 0.0116(12) 0.0152(13) 0.0141(12) 0.0013(10) 0.0061(10) -0.0019(10)
O28 0.0110(12) 0.0192(14) 0.0161(13) -0.0014(11) 0.0017(10) 0.0012(10)
O29 0.0209(15) 0.0255(16) 0.0228(16) -0.0099(13) 0.0110(13) -0.0069(13)
O30 0.0306(18) 0.0338(19) 0.0295(18) -0.0155(15) 0.0191(15) -0.0144(14)
O31 0.0137(16) 0.0398(19) 0.0194(16) -0.0116(13) 0.0014(13) -0.0010(13)
O32 0.0238(17) 0.0351(19) 0.0215(16) -0.0102(15) -0.0055(14) 0.0107(14)
O33 0.037(2) 0.0201(18) 0.0232(17) 0.0001(14) 0.0035(15) 0.0058(15)
O34 0.0275(19) 0.033(2) 0.063(3) -0.0065(18) 0.0207(18) -0.0065(16)
O35 0.0348(19) 0.0223(17) 0.0338(19) 0.0004(14) 0.0127(15) -0.0073(14)
O36 0.036(2) 0.030(2) 0.055(2) 0.0174(17) 0.0228(18) 0.0079(16)
O37 0.0278(19) 0.093(3) 0.0302(19) -0.008(2) 0.0104(15) 0.018(2)
O38 0.060(3) 0.029(2) 0.184(6) 0.015(3) 0.063(4) 0.011(2)
O39 0.046(2) 0.0233(18) 0.032(2) 0.0005(15) -0.0005(17) 0.0090(16)
O40 0.067(6) 0.032(3) 0.075(4) 0.010(2) 0.044(4) 0.015(2)
O41 0.030(3) 0.035(3) 0.042(3) -0.009(2) 0.014(2) -0.0069(19)
O42 0.043(12) 0.079(16) 0.055(13) -0.015(11) 0.000(9) 0.022(10)
O43 0.034(2) 0.061(3) 0.036(2) 0.0034(19) 0.0110(18) -0.0158(19)
O44 0.050(14) 0.058(10) 0.061(10) -0.011(7) 0.032(9) -0.010(8)
O45 0.18(2) 0.25(3) 0.25(3) 0.19(3) 0.16(2) 0.14(2)
N1 0.0153(16) 0.0230(18) 0.0163(16) 0.0043(13) 0.0039(13) 0.0047(13)
N2 0.0185(17) 0.0213(18) 0.033(2) 0.0032(15) 0.0111(15) 0.0053(14)
N3 0.0239(18) 0.0170(17) 0.0319(19) 0.0050(14) 0.0178(16) 0.0059(14)
N4 0.0201(17) 0.0199(17) 0.0205(17) 0.0007(13) 0.0109(14) 0.0033(14)
N5 0.0251(18) 0.0191(17) 0.0144(16) -0.0010(13) 0.0020(14) 0.0045(14)
N6 0.0169(17) 0.0193(18) 0.0309(19) -0.0102(14) 0.0124(15) -0.0057(14)
C1 0.031(2) 0.025(2) 0.027(2) 0.0043(18) 0.0022(19) -0.0019(19)
C2 0.021(2) 0.025(2) 0.0190(19) 0.0082(16) 0.0054(16) 0.0086(17)
C3 0.048(3) 0.030(2) 0.018(2) 0.0080(18) 0.007(2) 0.012(2)
C4 0.018(2) 0.039(3) 0.038(3) 0.006(2) 0.0099(19) 0.0070(19)
C5 0.027(2) 0.036(3) 0.027(2) 0.0099(19) 0.0104(19) 0.013(2)
C6 0.027(2) 0.029(3) 0.050(3) 0.007(2) 0.010(2) -0.003(2)
C7 0.030(3) 0.021(2) 0.071(4) 0.005(2) 0.017(3) 0.009(2)
C8 0.034(3) 0.042(3) 0.033(3) -0.003(2) 0.016(2) -0.001(2)
C9 0.028(2) 0.038(3) 0.041(3) 0.004(2) 0.009(2) -0.005(2)
C10 0.044(3) 0.023(2) 0.051(3) 0.018(2) 0.035(2) 0.019(2)
C11 0.043(3) 0.021(2) 0.032(2) 0.0064(18) 0.021(2) 0.0046(19)
C12 0.023(2) 0.021(2) 0.032(2) 0.0005(17) 0.0188(18) 0.0026(16)
C13 0.064(4) 0.027(2) 0.023(2) 0.0057(19) 0.020(2) 0.017(2)
C14 0.033(3) 0.021(2) 0.065(3) 0.007(2) 0.034(3) 0.0050(19)
C15 0.051(3) 0.053(4) 0.041(3) -0.005(3) -0.002(3) -0.027(3)
C16 0.036(3) 0.039(3) 0.049(3) 0.028(2) 0.028(2) 0.020(2)
C17 0.037(3) 0.038(3) 0.015(2) -0.0045(18) 0.0011(18) 0.001(2)
C18 0.031(2) 0.038(3) 0.021(2) 0.0040(19) 0.0082(19) 0.015(2)
C19 0.041(3) 0.023(2) 0.040(3) 0.003(2) -0.003(2) -0.007(2)
C20 0.030(2) 0.021(2) 0.034(2) 0.0043(18) 0.006(2) 0.0102(18)
C21 0.035(3) 0.030(2) 0.030(2) -0.0094(19) 0.012(2) -0.009(2)
C22 0.018(2) 0.028(2) 0.045(3) -0.008(2) 0.017(2) -0.0081(18)
C23 0.020(2) 0.021(2) 0.042(3) -0.0141(19) 0.0123(19) -0.0074(17)
C24 0.026(2) 0.020(2) 0.042(3) -0.0103(19) 0.010(2) -0.0004(18)

loop_
_atom_type_symbol
_atom_type_description
_atom_type_scat_dispersion_real
_atom_type_scat_dispersion_imag
_atom_type_scat_source
C C 0.0033 0.0016 'International Tables Vol C Tables 4.2.6.8 and 6.1.1.4'
H H 0.0000 0.0000 'International Tables Vol C Tables 4.2.6.8 and 6.1.1.4'
N N 0.0061 0.0033 'International Tables Vol C Tables 4.2.6.8 and 6.1.1.4'
O O 0.0106 0.0060 'International Tables Vol C Tables 4.2.6.8 and 6.1.1.4'
Cr Cr 0.3209 0.6236 'International Tables Vol C Tables 4.2.6.8 and 6.1.1.4'
Nb Nb -2.0727 0.6215 'International Tables Vol C Tables 4.2.6.8 and 6.1.1.4'

loop_
_geom_angle_atom_site_label_1
_geom_angle_atom_site_label_2
_geom_angle_atom_site_label_3
_geom_angle
O2 Cr2 O6 100.84(13)
O2 Cr2 O13 96.78(11)
O6 Cr2 O13 97.33(12)
O2 Cr2 O7 94.74(11)
O6 Cr2 O7 94.48(12)
O13 Cr2 O7 161.64(10)
O2 Cr2 O14 87.51(11)
O6 Cr2 O14 171.46(11)
O13 Cr2 O14 83.32(10)
O7 Cr2 O14 82.95(10)
O2 Cr2 O23 170.24(12)
O6 Cr2 O23 88.78(11)
O13 Cr2 O23 83.48(10)
O7 Cr2 O23 82.77(10)
O14 Cr2 O23 82.82(9)
O21 Cr9 O27 107.44(11)
O21 Cr9 O20 97.93(11)
O27 Cr9 O20 97.80(11)
O21 Cr9 O22 96.16(10)
O27 Cr9 O22 96.34(10)
O20 Cr9 O22 156.03(10)
O21 Cr9 O23 165.93(10)
O27 Cr9 O23 86.58(10)
O20 Cr9 O23 80.86(9)
O22 Cr9 O23 80.77(9)
O21 Cr9 O14 87.42(10)
O27 Cr9 O14 165.10(10)
O20 Cr9 O14 80.78(9)
O22 Cr9 O14 80.59(9)
O23 Cr9 O14 78.54(9)
O1 Nb1 O4 103.78(11)
O1 Nb1 O3 104.21(11)
O4 Nb1 O3 89.36(10)
O1 Nb1 O5 104.07(11)
O4 Nb1 O5 89.12(10)
O3 Nb1 O5 151.21(10)
O1 Nb1 O2 104.78(12)
O4 Nb1 O2 151.43(11)
O3 Nb1 O2 83.81(11)
O5 Nb1 O2 83.89(11)
O1 Nb1 O14 177.86(11)
O4 Nb1 O14 78.35(9)
O3 Nb1 O14 75.87(9)
O5 Nb1 O14 75.67(9)
O2 Nb1 O14 73.09(10)
O1 Nb1 Nb3 133.75(9)
O4 Nb1 Nb3 79.54(7)
O3 Nb1 Nb3 29.77(7)
O5 Nb1 Nb3 122.17(7)
O2 Nb1 Nb3 80.89(8)
O14 Nb1 Nb3 46.51(5)
O1 Nb1 Nb5 133.85(9)
O4 Nb1 Nb5 79.63(7)
O3 Nb1 Nb5 121.92(7)
O5 Nb1 Nb5 29.96(7)
O2 Nb1 Nb5 80.60(8)
O14 Nb1 Nb5 46.06(5)
Nb3 Nb1 Nb5 92.367(11)
O8 Nb3 O3 104.78(12)
O8 Nb3 O9 103.66(11)
O3 Nb3 O9 94.79(11)
O8 Nb3 O7 103.89(11)
O3 Nb3 O7 90.73(10)
O9 Nb3 O7 149.45(10)
O8 Nb3 O20 103.03(11)
O3 Nb3 O20 150.67(10)
O9 Nb3 O20 87.55(10)
O7 Nb3 O20 73.61(9)
O8 Nb3 O14 175.76(10)
O3 Nb3 O14 79.02(9)
O9 Nb3 O14 77.67(9)
O7 Nb3 O14 73.95(9)
O20 Nb3 O14 72.92(9)
O8 Nb3 Nb8 91.93(9)
O3 Nb3 Nb8 130.33(8)
O9 Nb3 Nb8 126.59(8)
O7 Nb3 Nb8 39.61(7)
O20 Nb3 Nb8 39.05(6)
O14 Nb3 Nb8 84.10(6)
O8 Nb3 Nb1 135.49(9)
O3 Nb3 Nb1 30.98(8)
O9 Nb3 Nb1 83.01(8)
O7 Nb3 Nb1 86.54(7)
O20 Nb3 Nb1 121.33(7)
O14 Nb3 Nb1 48.47(6)
Nb8 Nb3 Nb1 119.557(12)
O10 Nb4 O4 104.95(11)
O10 Nb4 O9 104.08(11)
O4 Nb4 O9 89.61(10)
O10 Nb4 O11 104.89(11)
O4 Nb4 O11 89.63(10)
O9 Nb4 O11 150.19(10)
O10 Nb4 O21 102.42(11)
O4 Nb4 O21 152.63(10)
O9 Nb4 O21 83.46(10)
O11 Nb4 O21 83.64(10)
O10 Nb4 O14 176.54(10)
O4 Nb4 O14 78.46(9)
O9 Nb4 O14 75.13(9)
O11 Nb4 O14 75.53(9)
O21 Nb4 O14 74.17(9)
O12 Nb5 O5 103.04(11)
O12 Nb5 O11 103.06(11)
O5 Nb5 O11 94.14(11)
O12 Nb5 O13 104.04(11)
O5 Nb5 O13 91.71(10)
O11 Nb5 O13 150.17(10)
O12 Nb5 O22 104.21(11)
O5 Nb5 O22 151.49(10)
O11 Nb5 O22 87.76(10)
O13 Nb5 O22 73.72(9)
O12 Nb5 O14 177.11(10)
O5 Nb5 O14 79.18(9)
O11 Nb5 O14 78.51(9)
O13 Nb5 O14 73.92(9)
O22 Nb5 O14 73.33(9)
O12 Nb5 Nb6 93.04(9)
O5 Nb5 Nb6 130.41(8)
O11 Nb5 Nb6 127.64(7)
O13 Nb5 Nb6 38.71(7)
O22 Nb5 Nb6 39.89(7)
O14 Nb5 Nb6 84.09(6)
O12 Nb5 Nb1 133.97(9)
O5 Nb5 Nb1 31.14(8)
O11 Nb5 Nb1 83.20(7)
O13 Nb5 Nb1 86.91(7)
O22 Nb5 Nb1 121.70(7)
O14 Nb5 Nb1 48.41(6)
Nb6 Nb5 Nb1 119.296(12)
O15 Nb6 O24 104.06(12)
O15 Nb6 O16 104.22(11)
O24 Nb6 O16 94.76(10)
O15 Nb6 O13 102.64(11)
O24 Nb6 O13 151.22(10)
O16 Nb6 O13 88.90(10)
O15 Nb6 O22 103.15(11)
O24 Nb6 O22 89.79(10)
O16 Nb6 O22 150.21(10)
O13 Nb6 O22 73.81(9)
O15 Nb6 O23 175.86(11)
O24 Nb6 O23 78.89(9)
O16 Nb6 O23 78.26(9)
O13 Nb6 O23 73.94(9)
O22 Nb6 O23 73.78(9)
O15 Nb6 Nb5 91.47(9)
O24 Nb6 Nb5 130.30(8)
O16 Nb6 Nb5 127.07(7)
O13 Nb6 Nb5 38.17(7)
O22 Nb6 Nb5 40.52(7)
O23 Nb6 Nb5 84.39(6)
O17 Nb7 O25 104.72(11)
O17 Nb7 O16 104.22(11)
O25 Nb7 O16 90.30(10)
O17 Nb7 O18 105.15(11)
O25 Nb7 O18 89.08(10)
O16 Nb7 O18 149.76(10)
O17 Nb7 O6 102.37(12)
O25 Nb7 O6 152.90(10)
O16 Nb7 O6 83.29(11)
O18 Nb7 O6 83.63(11)
O17 Nb7 O23 176.42(10)
O25 Nb7 O23 78.84(9)
O16 Nb7 O23 75.20(9)
O18 Nb7 O23 75.03(9)
O6 Nb7 O23 74.06(9)
O17 Nb7 Nb10 135.30(9)
O25 Nb7 Nb10 30.58(7)
O16 Nb7 Nb10 82.58(7)
O18 Nb7 Nb10 81.64(7)
O6 Nb7 Nb10 122.33(8)
O23 Nb7 Nb10 48.27(5)
O19 Nb8 O26 103.15(11)
O19 Nb8 O18 103.23(11)
O26 Nb8 O18 94.42(11)
O19 Nb8 O20 104.24(11)
O26 Nb8 O20 90.64(10)
O18 Nb8 O20 150.11(10)
O19 Nb8 O7 103.82(11)
O26 Nb8 O7 151.39(10)
O18 Nb8 O7 88.57(10)
O20 Nb8 O7 73.63(9)
O19 Nb8 O23 177.09(10)
O26 Nb8 O23 78.99(9)
O18 Nb8 O23 78.45(9)
O20 Nb8 O23 73.65(9)
O7 Nb8 O23 73.75(9)
O19 Nb8 Nb3 92.65(9)
O26 Nb8 Nb3 130.49(7)
O18 Nb8 Nb3 127.41(7)
O20 Nb8 Nb3 39.85(7)
O7 Nb8 Nb3 38.84(7)
O23 Nb8 Nb3 84.44(6)
O19 Nb8 Nb10 133.82(9)
O26 Nb8 Nb10 31.03(7)
O18 Nb8 Nb10 82.56(7)
O20 Nb8 Nb10 86.89(7)
O7 Nb8 Nb10 122.23(7)
O23 Nb8 Nb10 48.52(6)
Nb3 Nb8 Nb10 120.334(12)
O28 Nb10 O25 103.29(11)
O28 Nb10 O26 103.73(11)
O25 Nb10 O26 90.25(10)
O28 Nb10 O24 104.83(11)
O25 Nb10 O24 89.62(10)
O26 Nb10 O24 150.67(10)
O28 Nb10 O27 104.81(11)
O25 Nb10 O27 151.90(10)
O26 Nb10 O27 82.83(10)
O24 Nb10 O27 83.59(10)
O28 Nb10 O23 177.84(11)
O25 Nb10 O23 78.84(9)
O26 Nb10 O23 75.73(9)
O24 Nb10 O23 75.48(9)
O27 Nb10 O23 73.06(9)
O28 Nb10 Nb8 133.55(9)
O25 Nb10 Nb8 79.85(7)
O26 Nb10 Nb8 30.13(7)
O24 Nb10 Nb8 121.60(7)
O27 Nb10 Nb8 80.64(7)
O23 Nb10 Nb8 46.13(5)
O28 Nb10 Nb7 133.87(9)
O25 Nb10 Nb7 30.59(7)
O26 Nb10 Nb7 82.89(7)
O24 Nb10 Nb7 82.19(7)
O27 Nb10 Nb7 121.31(7)
O23 Nb10 Nb7 48.25(5)
Nb8 Nb10 Nb7 60.469(10)
Cr2 O2 Nb1 109.88(14)
Cr2 O2 H1 118(6)
Nb1 O2 H1 132(6)
Nb3 O3 Nb1 119.25(12)
Nb1 O4 Nb4 119.27(12)
Nb5 O5 Nb1 118.90(12)
Cr2 O6 Nb7 108.09(13)
Cr2 O6 H2 101(7)
Nb7 O6 H2 103(7)
Cr2 O7 Nb3 107.05(11)
Cr2 O7 Nb8 106.80(11)
Nb3 O7 Nb8 101.55(10)
Nb3 O9 Nb4 119.89(13)
Nb5 O11 Nb4 118.43(12)
Cr2 O13 Nb5 107.53(11)
Cr2 O13 Nb6 107.22(11)
Nb5 O13 Nb6 103.12(10)
Cr2 O14 Cr9 99.29(10)
Cr2 O14 Nb5 92.74(9)
Cr9 O14 Nb5 94.72(9)
Cr2 O14 Nb3 93.83(9)
Cr9 O14 Nb3 93.60(9)
Nb5 O14 Nb3 168.44(11)
Cr2 O14 Nb4 173.43(12)
Cr9 O14 Nb4 87.27(8)
Nb5 O14 Nb4 86.38(7)
Nb3 O14 Nb4 86.00(8)
Cr2 O14 Nb1 89.52(9)
Cr9 O14 Nb1 171.16(12)
Nb5 O14 Nb1 85.54(7)
Nb3 O14 Nb1 85.02(8)
Nb4 O14 Nb1 83.93(7)
Nb6 O16 Nb7 119.57(13)
Nb8 O18 Nb7 119.34(12)
Cr9 O20 Nb8 109.33(11)
Cr9 O20 Nb3 109.90(11)
Nb8 O20 Nb3 101.10(10)
Cr9 O21 Nb4 111.12(12)
Cr9 O22 Nb6 108.62(11)
Cr9 O22 Nb5 108.86(11)
Nb6 O22 Nb5 99.59(10)
Cr2 O23 Cr9 99.35(10)
Cr2 O23 Nb6 93.08(9)
Cr9 O23 Nb6 94.07(9)
Cr2 O23 Nb8 94.86(9)
Cr9 O23 Nb8 92.80(9)
Nb6 O23 Nb8 168.52(11)
Cr2 O23 Nb7 89.04(8)
Cr9 O23 Nb7 171.61(12)
Nb6 O23 Nb7 85.70(8)
Nb8 O23 Nb7 86.16(7)
Cr2 O23 Nb10 172.49(12)
Cr9 O23 Nb10 88.14(8)
Nb6 O23 Nb10 85.69(7)
Nb8 O23 Nb10 85.36(8)
Nb7 O23 Nb10 83.49(7)
Nb6 O24 Nb10 118.94(12)
Nb10 O25 Nb7 118.84(12)
Nb8 O26 Nb10 118.84(12)
Cr9 O27 Nb10 112.22(12)
H3 O29 H4 106(5)
H5 O30 H6 101(7)
H7 O31 H8 104(5)
H9 O32 H10 113(5)
H11 O33 H12 101(6)
H13 O34 H14 110(6)
H15 O35 H16 108(8)
H17 O36 H18 104(8)
H20 O39 H21 103(6)
O44 O40 O45 154.5(15)
O41 O45 O40 111.1(18)
C4 N1 C1 109.7(3)
C4 N1 C3 109.5(3)
C1 N1 C3 109.4(3)
C4 N1 C2 109.9(3)
C1 N1 C2 108.9(3)
C3 N1 C2 109.4(3)
C8 N2 C7 110.5(4)
C8 N2 C5 108.6(3)
C7 N2 C5 109.3(4)
C8 N2 C6 109.2(4)
C7 N2 C6 109.4(3)
C5 N2 C6 109.8(4)
C9 N3 C11 109.9(3)
C9 N3 C12 109.0(3)
C11 N3 C12 110.0(3)
C9 N3 C10 110.4(4)
C11 N3 C10 109.1(3)
C12 N3 C10 108.4(3)
C14 N4 C13 109.4(4)
C14 N4 C16 109.0(3)
C13 N4 C16 110.2(3)
C14 N4 C15 109.2(4)
C13 N4 C15 108.1(4)
C16 N4 C15 110.9(4)
C20 N5 C19 109.1(3)
C20 N5 C17 109.6(3)
C19 N5 C17 110.2(4)
C20 N5 C18 109.3(3)
C19 N5 C18 109.6(4)
C17 N5 C18 109.1(3)
C24 N6 C22 109.6(3)
C24 N6 C21 110.1(3)
C22 N6 C21 109.0(3)
C24 N6 C23 109.6(3)
C22 N6 C23 109.1(3)
C21 N6 C23 109.6(3)
N1 C1 H1A 109.5
N1 C1 H1B 109.5
H1A C1 H1B 109.5
N1 C1 H1C 109.5
H1A C1 H1C 109.5
H1B C1 H1C 109.5
N1 C2 H2A 109.5
N1 C2 H2B 109.5
H2A C2 H2B 109.5
N1 C2 H2C 109.5
H2A C2 H2C 109.5
H2B C2 H2C 109.5
N1 C3 H3A 109.5
N1 C3 H3B 109.5
H3A C3 H3B 109.5
N1 C3 H3C 109.5
H3A C3 H3C 109.5
H3B C3 H3C 109.5
N1 C4 H4A 109.5
N1 C4 H4B 109.5
H4A C4 H4B 109.5
N1 C4 H4C 109.5
H4A C4 H4C 109.5
H4B C4 H4C 109.5
N2 C5 H5A 109.5
N2 C5 H5B 109.5
H5A C5 H5B 109.5
N2 C5 H5C 109.5
H5A C5 H5C 109.5
H5B C5 H5C 109.5
N2 C6 H6A 109.5
N2 C6 H6B 109.5
H6A C6 H6B 109.5
N2 C6 H6C 109.5
H6A C6 H6C 109.5
H6B C6 H6C 109.5
N2 C7 H7A 109.5
N2 C7 H7B 109.5
H7A C7 H7B 109.5
N2 C7 H7C 109.5
H7A C7 H7C 109.5
H7B C7 H7C 109.5
N2 C8 H8A 109.5
N2 C8 H8B 109.5
H8A C8 H8B 109.5
N2 C8 H8C 109.5
H8A C8 H8C 109.5
H8B C8 H8C 109.5
N3 C9 H9A 109.5
N3 C9 H9B 109.5
H9A C9 H9B 109.5
N3 C9 H9C 109.5
H9A C9 H9C 109.5
H9B C9 H9C 109.5
N3 C10 H10A 109.5
N3 C10 H10B 109.5
H10A C10 H10B 109.5
N3 C10 H10C 109.5
H10A C10 H10C 109.5
H10B C10 H10C 109.5
N3 C11 H11A 109.5
N3 C11 H11B 109.5
H11A C11 H11B 109.5
N3 C11 H11C 109.5
H11A C11 H11C 109.5
H11B C11 H11C 109.5
N3 C12 H12A 109.5
N3 C12 H12B 109.5
H12A C12 H12B 109.5
N3 C12 H12C 109.5
H12A C12 H12C 109.5
H12B C12 H12C 109.5
N4 C13 H13A 109.5
N4 C13 H13B 109.5
H13A C13 H13B 109.5
N4 C13 H13C 109.5
H13A C13 H13C 109.5
H13B C13 H13C 109.5
N4 C14 H14A 109.5
N4 C14 H14B 109.5
H14A C14 H14B 109.5
N4 C14 H14C 109.5
H14A C14 H14C 109.5
H14B C14 H14C 109.5
N4 C15 H15A 109.5
N4 C15 H15B 109.5
H15A C15 H15B 109.5
N4 C15 H15C 109.5
H15A C15 H15C 109.5
H15B C15 H15C 109.5
N4 C16 H16A 109.5
N4 C16 H16B 109.5
H16A C16 H16B 109.5
N4 C16 H16C 109.5
H16A C16 H16C 109.5
H16B C16 H16C 109.5
N5 C17 H17A 109.5
N5 C17 H17B 109.5
H17A C17 H17B 109.5
N5 C17 H17C 109.5
H17A C17 H17C 109.5
H17B C17 H17C 109.5
N5 C18 H18A 109.5
N5 C18 H18B 109.5
H18A C18 H18B 109.5
N5 C18 H18C 109.5
H18A C18 H18C 109.5
H18B C18 H18C 109.5
N5 C19 H19A 109.5
N5 C19 H19B 109.5
H19A C19 H19B 109.5
N5 C19 H19C 109.5
H19A C19 H19C 109.5
H19B C19 H19C 109.5
N5 C20 H20A 109.5
N5 C20 H20B 109.5
H20A C20 H20B 109.5
N5 C20 H20C 109.5
H20A C20 H20C 109.5
H20B C20 H20C 109.5
N6 C21 H21A 109.5
N6 C21 H21B 109.5
H21A C21 H21B 109.5
N6 C21 H21C 109.5
H21A C21 H21C 109.5
H21B C21 H21C 109.5
N6 C22 H22A 109.5
N6 C22 H22B 109.5
H22A C22 H22B 109.5
N6 C22 H22C 109.5
H22A C22 H22C 109.5
H22B C22 H22C 109.5
N6 C23 H23A 109.5
N6 C23 H23B 109.5
H23A C23 H23B 109.5
N6 C23 H23C 109.5
H23A C23 H23C 109.5
H23B C23 H23C 109.5
N6 C24 H24A 109.5
N6 C24 H24B 109.5
H24A C24 H24B 109.5
N6 C24 H24C 109.5
H24A C24 H24C 109.5
H24B C24 H24C 109.5

loop_
_geom_bond_atom_site_label_1
_geom_bond_atom_site_label_2
_geom_bond_distance
Cr2 O2 1.898(3)
Cr2 O6 1.909(3)
Cr2 O13 1.995(2)
Cr2 O7 2.043(3)
Cr2 O14 2.093(2)
Cr2 O23 2.103(2)
Cr9 O21 1.843(3)
Cr9 O27 1.846(3)
Cr9 O20 2.007(2)
Cr9 O22 2.036(3)
Cr9 O23 2.187(2)
Cr9 O14 2.198(2)
Nb1 O1 1.749(3)
Nb1 O4 1.949(3)
Nb1 O3 1.979(3)
Nb1 O5 1.984(3)
Nb1 O2 2.085(3)
Nb1 O14 2.520(2)
Nb1 Nb3 3.3538(5)
Nb1 Nb5 3.3594(5)
Nb3 O8 1.764(3)
Nb3 O3 1.908(3)
Nb3 O9 1.930(2)
Nb3 O7 2.088(2)
Nb3 O20 2.130(2)
Nb3 O14 2.443(2)
Nb3 Nb8 3.2614(4)
Nb4 O10 1.749(3)
Nb4 O4 1.952(3)
Nb4 O9 1.976(3)
Nb4 O11 1.992(3)
Nb4 O21 2.105(3)
Nb4 O14 2.514(2)
Nb5 O12 1.760(3)
Nb5 O5 1.916(3)
Nb5 O11 1.944(3)
Nb5 O13 2.070(2)
Nb5 O22 2.150(2)
Nb5 O14 2.426(2)
Nb5 Nb6 3.2623(5)
Nb6 O15 1.760(3)
Nb6 O24 1.926(2)
Nb6 O16 1.929(2)
Nb6 O13 2.095(2)
Nb6 O22 2.122(2)
Nb6 O23 2.423(2)
Nb7 O17 1.749(3)
Nb7 O25 1.951(3)
Nb7 O16 1.964(3)
Nb7 O18 1.991(3)
Nb7 O6 2.112(3)
Nb7 O23 2.523(2)
Nb7 Nb10 3.3594(5)
Nb8 O19 1.762(3)
Nb8 O26 1.924(2)
Nb8 O18 1.927(3)
Nb8 O20 2.094(2)
Nb8 O7 2.122(3)
Nb8 O23 2.428(2)
Nb8 Nb10 3.3569(5)
Nb10 O28 1.745(3)
Nb10 O25 1.951(2)
Nb10 O26 1.975(2)
Nb10 O24 1.980(3)
Nb10 O27 2.107(2)
Nb10 O23 2.523(2)
O2 H1 0.58(6)
O6 H2 0.58(6)
O29 H3 0.77(6)
O29 H4 0.81(6)
O30 H5 0.77(7)
O30 H6 0.78(8)
O31 H7 0.83(6)
O31 H8 0.74(6)
O32 H9 0.72(5)
O32 H10 0.84(6)
O33 H11 0.74(7)
O33 H12 0.72(5)
O34 H13 0.82(8)
O34 H14 0.84(7)
O35 H15 0.90(7)
O35 H16 0.76(9)
O36 H17 0.78(9)
O36 H18 0.76(9)
O38 H19 0.93(5)
O39 H20 0.81(7)
O39 H21 0.77(7)
O40 O44 1.034(19)
O40 O45 1.82(2)
O41 O45 1.49(3)
O42 O43 1.341(19)
N1 C4 1.492(5)
N1 C1 1.493(5)
N1 C3 1.494(5)
N1 C2 1.495(5)
N2 C8 1.494(6)
N2 C7 1.497(5)
N2 C5 1.499(5)
N2 C6 1.501(6)
N3 C9 1.485(6)
N3 C11 1.492(5)
N3 C12 1.500(5)
N3 C10 1.502(5)
N4 C14 1.478(5)
N4 C13 1.482(5)
N4 C16 1.489(5)
N4 C15 1.490(6)
N5 C20 1.490(5)
N5 C19 1.491(6)
N5 C17 1.494(5)
N5 C18 1.497(5)
N6 C24 1.487(6)
N6 C22 1.490(5)
N6 C21 1.500(6)
N6 C23 1.501(5)
C1 H1A 0.9800
C1 H1B 0.9800
C1 H1C 0.9800
C2 H2A 0.9800
C2 H2B 0.9800
C2 H2C 0.9800
C3 H3A 0.9800
C3 H3B 0.9800
C3 H3C 0.9800
C4 H4A 0.9800
C4 H4B 0.9800
C4 H4C 0.9800
C5 H5A 0.9800
C5 H5B 0.9800
C5 H5C 0.9800
C6 H6A 0.9800
C6 H6B 0.9800
C6 H6C 0.9800
C7 H7A 0.9800
C7 H7B 0.9800
C7 H7C 0.9800
C8 H8A 0.9800
C8 H8B 0.9800
C8 H8C 0.9800
C9 H9A 0.9800
C9 H9B 0.9800
C9 H9C 0.9800
C10 H10A 0.9800
C10 H10B 0.9800
C10 H10C 0.9800
C11 H11A 0.9800
C11 H11B 0.9800
C11 H11C 0.9800
C12 H12A 0.9800
C12 H12B 0.9800
C12 H12C 0.9800
C13 H13A 0.9800
C13 H13B 0.9800
C13 H13C 0.9800
C14 H14A 0.9800
C14 H14B 0.9800
C14 H14C 0.9800
C15 H15A 0.9800
C15 H15B 0.9800
C15 H15C 0.9800
C16 H16A 0.9800
C16 H16B 0.9800
C16 H16C 0.9800
C17 H17A 0.9800
C17 H17B 0.9800
C17 H17C 0.9800
C18 H18A 0.9800
C18 H18B 0.9800
C18 H18C 0.9800
C19 H19A 0.9800
C19 H19B 0.9800
C19 H19C 0.9800
C20 H20A 0.9800
C20 H20B 0.9800
C20 H20C 0.9800
C21 H21A 0.9800
C21 H21B 0.9800
C21 H21C 0.9800
C22 H22A 0.9800
C22 H22B 0.9800
C22 H22C 0.9800
C23 H23A 0.9800
C23 H23B 0.9800
C23 H23C 0.9800
C24 H24A 0.9800
C24 H24B 0.9800
C24 H24C 0.9800
